data_4081627
loop_
_publ_author_name
'Higgins, Jessica A.'
'Cloke, F. Geoffrey N.'
'Roe, S. Mark'

_publ_section_title
;
 Synthesis and CO2Insertion Chemistry of Uranium(IV) Mixed-Sandwich Alkyl
 and Hydride Complexes
;
_journal_issue 19
_journal_name_full Organometallics
_journal_page_first 5244
_journal_paper_doi 10.1021/om400720m
_journal_volume 32
_journal_year 2013
_chemical_compound_source 'synthesis as described'
_chemical_formula_moiety 'C38 H66 O2 Si2 U'
_chemical_formula_sum 'C38 H66 O2 Si2 U'
_chemical_formula_weight 849.12
_chemical_name_common complex_7_methyl_CO2
_chemical_name_systematic
;
 ?
;
_space_group_IT_number 2
_symmetry_cell_setting triclinic
_symmetry_Int_Tables_number 2
_symmetry_space_group_name_Hall '-P 1'
_symmetry_space_group_name_H-M 'P -1'
_atom_sites_solution_hydrogens geom
_atom_sites_solution_primary direct
_atom_sites_solution_secondary difmap
_audit_conform_dict_location ftp://ftp.iucr.org/pub/cif_core.dic
_audit_conform_dict_name cif_core.dic
_audit_conform_dict_version 2.4
_audit_creation_date 2012-03-20T11:03:35-00:00
_audit_creation_method 'WinGX routine CIF_UPDATE'
_cell_angle_alpha 101.5340(10)
_cell_angle_beta 93.1190(10)
_cell_angle_gamma 104.471(2)
_cell_formula_units_Z 2
_cell_length_a 8.9809(2)
_cell_length_b 11.9911(2)
_cell_length_c 19.1345(5)
_cell_measurement_reflns_used 3207
_cell_measurement_temperature 173(2)
_cell_volume 1943.08(8)
_computing_cell_refinement 'HKL Scalepack (Otwinowski & Minor 1997)'
_computing_data_collection 'Collect (Bruker AXS BV, 1997-2004)'
_computing_data_reduction 'HKL Denzo and Scalepack (Otwinowski & Minor 1997)'
_computing_structure_refinement 'SHELXL-97 (Sheldrick, 1997)'
_computing_structure_solution 'SHELXS-97 (Sheldrick, 1990)'
_diffrn_ambient_temperature 173(2)
_diffrn_detector 'CCD plate'
_diffrn_detector_area_resol_mean 9
_diffrn_measured_fraction_theta_full 0.918
_diffrn_measured_fraction_theta_max 0.918
_diffrn_measurement_device '95mm CCD camera on \k-goniostat'
_diffrn_measurement_device_type KappaCCD
_diffrn_measurement_method 'CCD rotation images, thick slices'
_diffrn_orient_matrix_type 'by Bruker AXS Collect from scalepack cell'
_diffrn_orient_matrix_UB_11 0.31077E-2
_diffrn_orient_matrix_UB_12 -0.83567E-1
_diffrn_orient_matrix_UB_13 -0.28803E-2
_diffrn_orient_matrix_UB_21 0.104651
_diffrn_orient_matrix_UB_22 0.285478E-1
_diffrn_orient_matrix_UB_23 0.280856E-1
_diffrn_orient_matrix_UB_31 -0.492398E-1
_diffrn_orient_matrix_UB_32 0.926E-4
_diffrn_orient_matrix_UB_33 0.456375E-1
_diffrn_radiation_monochromator graphite
_diffrn_radiation_probe x-ray
_diffrn_radiation_type MoK\a
_diffrn_radiation_wavelength 0.71073
_diffrn_reflns_av_R_equivalents 0.0777
_diffrn_reflns_av_unetI/netI 0.0744
_diffrn_reflns_limit_h_max 11
_diffrn_reflns_limit_h_min -11
_diffrn_reflns_limit_k_max 15
_diffrn_reflns_limit_k_min -15
_diffrn_reflns_limit_l_max 24
_diffrn_reflns_limit_l_min -24
_diffrn_reflns_number 29229
_diffrn_reflns_theta_full 28.08
_diffrn_reflns_theta_max 28.08
_diffrn_reflns_theta_min 3.45
_diffrn_source 'Enraf Nonius FR590'
_exptl_absorpt_coefficient_mu 4.268
_exptl_absorpt_correction_T_max 0.8105
_exptl_absorpt_correction_T_min 0.6506
_exptl_absorpt_correction_type multi-scan
_exptl_absorpt_process_details
;
        [c.f. r.h. blessing, acta cryst. (1995), a51, 33-38]
;
_exptl_crystal_colour Red
_exptl_crystal_density_diffrn 1.451
_exptl_crystal_density_method 'not measured'
_exptl_crystal_description Plate
_exptl_crystal_F_000 860
_exptl_crystal_size_max 0.06
_exptl_crystal_size_mid 0.04
_exptl_crystal_size_min 0.02
_refine_diff_density_max 1.427
_refine_diff_density_min -1.452
_refine_diff_density_rms 0.152
_refine_ls_extinction_method none
_refine_ls_goodness_of_fit_ref 1.01
_refine_ls_hydrogen_treatment constr
_refine_ls_matrix_type full
_refine_ls_number_parameters 388
_refine_ls_number_reflns 8675
_refine_ls_number_restraints 0
_refine_ls_restrained_S_all 1.01
_refine_ls_R_factor_all 0.0603
_refine_ls_R_factor_gt 0.0432
_refine_ls_shift/su_max 0.001
_refine_ls_shift/su_mean 0
_refine_ls_structure_factor_coef Fsqd
_refine_ls_weighting_details 'calc w=1/[\s^2^(Fo^2^)+(0.0356P)^2^+3.7212P] where P=(Fo^2^+2Fc^2^)/3'
_refine_ls_weighting_scheme calc
_refine_ls_wR_factor_gt 0.0826
_refine_ls_wR_factor_ref 0.0876
_reflns_number_gt 7265
_reflns_number_total 8675
_reflns_threshold_expression >2sigma(I)
_cod_data_source_file om400720m_si_002.cif
_cod_data_source_block 7
_cod_original_cell_volume 1943.08(7)
_cod_database_code 4081627

loop_
_symmetry_equiv_pos_as_xyz
'x, y, z'
'-x, -y, -z'

loop_
_atom_site_label
_atom_site_type_symbol
_atom_site_fract_x
_atom_site_fract_y
_atom_site_fract_z
_atom_site_U_iso_or_equiv
_atom_site_adp_type
_atom_site_occupancy
_atom_site_symmetry_multiplicity
_atom_site_calc_flag
_atom_site_refinement_flags
U1 U 0.78725(2) 0.228734(16) 0.290855(10) 0.01808(7) Uani 1 1 d .
Si1 Si 0.64817(18) 0.28495(14) 0.08409(8) 0.0280(3) Uani 1 1 d .
Si2 Si 0.53145(16) -0.11619(12) 0.31442(8) 0.0228(3) Uani 1 1 d .
O1 O 0.9464(5) 0.0928(4) 0.2765(3) 0.0566(13) Uani 1 1 d .
O2 O 0.9833(5) 0.2199(5) 0.2105(3) 0.0567(13) Uani 1 1 d .
C1 C 0.6162(5) 0.2302(4) 0.1699(3) 0.0210(10) Uani 1 1 d .
C2 C 0.6118(6) 0.1092(4) 0.1668(3) 0.0221(11) Uani 1 1 d .
H2 H 0.6293 0.0728 0.1215 0.027 Uiso 1 1 calc R
C3 C 0.5887(6) 0.0292(4) 0.2128(3) 0.0228(11) Uani 1 1 d .
H3 H 0.5946 -0.0449 0.1889 0.027 Uiso 1 1 calc R
C4 C 0.5591(5) 0.0292(4) 0.2849(3) 0.0206(10) Uani 1 1 d .
C5 C 0.5306(5) 0.1204(4) 0.3382(3) 0.0214(11) Uani 1 1 d .
H5 H 0.5188 0.0985 0.382 0.026 Uiso 1 1 calc R
C6 C 0.5158(5) 0.2344(4) 0.3414(3) 0.0219(11) Uani 1 1 d .
H6 H 0.4825 0.2653 0.3844 0.026 Uiso 1 1 calc R
C7 C 0.5389(5) 0.3143(4) 0.2956(3) 0.0223(11) Uani 1 1 d .
H7 H 0.5184 0.3852 0.3164 0.027 Uiso 1 1 calc R
C8 C 0.5846(6) 0.3147(5) 0.2270(3) 0.0233(11) Uani 1 1 d .
H8 H 0.5977 0.3883 0.2157 0.028 Uiso 1 1 calc R
C9 C 0.7762(7) 0.4415(5) 0.1049(3) 0.0382(14) Uani 1 1 d .
H9 H 0.7427 0.4828 0.1482 0.046 Uiso 1 1 calc R
C10 C 0.9485(8) 0.4492(7) 0.1237(4) 0.064(2) Uani 1 1 d .
H10A H 0.9578 0.406 0.1601 0.095 Uiso 1 1 calc R
H10B H 1.0051 0.5304 0.141 0.095 Uiso 1 1 calc R
H10C H 0.9895 0.416 0.0816 0.095 Uiso 1 1 calc R
C11 C 0.7631(9) 0.5116(6) 0.0479(4) 0.063(2) Uani 1 1 d .
H11A H 0.6564 0.5079 0.0364 0.094 Uiso 1 1 calc R
H11B H 0.8039 0.4788 0.0056 0.094 Uiso 1 1 calc R
H11C H 0.8208 0.5924 0.0658 0.094 Uiso 1 1 calc R
C12 C 0.4503(7) 0.2861(5) 0.0435(3) 0.0376(14) Uani 1 1 d .
H12 H 0.467 0.3212 0.0016 0.045 Uiso 1 1 calc R
C13 C 0.3671(8) 0.3606(6) 0.0936(3) 0.0472(17) Uani 1 1 d .
H13A H 0.4331 0.4392 0.1101 0.071 Uiso 1 1 calc R
H13B H 0.3424 0.3258 0.134 0.071 Uiso 1 1 calc R
H13C H 0.2735 0.3634 0.0682 0.071 Uiso 1 1 calc R
C14 C 0.3436(8) 0.1603(7) 0.0165(4) 0.0576(19) Uani 1 1 d .
H14A H 0.3955 0.1137 -0.0151 0.086 Uiso 1 1 calc R
H14B H 0.2504 0.1639 -0.0089 0.086 Uiso 1 1 calc R
H14C H 0.3184 0.125 0.0566 0.086 Uiso 1 1 calc R
C15 C 0.7198(7) 0.1791(5) 0.0152(3) 0.0364(14) Uani 1 1 d .
H15 H 0.6437 0.1025 0.0092 0.044 Uiso 1 1 calc R
C16 C 0.8762(8) 0.1573(7) 0.0352(4) 0.0547(19) Uani 1 1 d .
H16A H 0.8774 0.1382 0.0816 0.082 Uiso 1 1 calc R
H16B H 0.9577 0.2271 0.0363 0.082 Uiso 1 1 calc R
H16C H 0.8915 0.0928 0.0001 0.082 Uiso 1 1 calc R
C17 C 0.7176(10) 0.2086(7) -0.0589(3) 0.066(2) Uani 1 1 d .
H17A H 0.6193 0.2213 -0.0716 0.099 Uiso 1 1 calc R
H17B H 0.7339 0.1442 -0.0936 0.099 Uiso 1 1 calc R
H17C H 0.7983 0.2789 -0.0578 0.099 Uiso 1 1 calc R
C18 C 0.5887(6) -0.2298(5) 0.2445(3) 0.0314(13) Uani 1 1 d .
H18 H 0.5343 -0.2307 0.1985 0.038 Uiso 1 1 calc R
C19 C 0.7612(8) -0.2058(6) 0.2338(4) 0.0517(18) Uani 1 1 d .
H19A H 0.7978 -0.1279 0.2252 0.078 Uiso 1 1 calc R
H19B H 0.7749 -0.2628 0.1933 0.078 Uiso 1 1 calc R
H19C H 0.8186 -0.2117 0.276 0.078 Uiso 1 1 calc R
C20 C 0.5316(8) -0.3557(5) 0.2577(4) 0.0527(18) Uani 1 1 d .
H20A H 0.4235 -0.3719 0.2639 0.079 Uiso 1 1 calc R
H20B H 0.5887 -0.3614 0.3001 0.079 Uiso 1 1 calc R
H20C H 0.5469 -0.4119 0.2173 0.079 Uiso 1 1 calc R
C21 C 0.3167(6) -0.1753(5) 0.3188(3) 0.0272(12) Uani 1 1 d .
H21 H 0.3033 -0.2485 0.336 0.033 Uiso 1 1 calc R
C22 C 0.2240(7) -0.2079(6) 0.2453(3) 0.0408(15) Uani 1 1 d .
H22A H 0.2678 -0.2593 0.2124 0.061 Uiso 1 1 calc R
H22B H 0.2271 -0.1375 0.2281 0.061 Uiso 1 1 calc R
H22C H 0.1186 -0.2475 0.2489 0.061 Uiso 1 1 calc R
C23 C 0.2451(6) -0.0935(5) 0.3713(3) 0.0364(14) Uani 1 1 d .
H23A H 0.3029 -0.0731 0.4179 0.055 Uiso 1 1 calc R
H23B H 0.1397 -0.1336 0.3745 0.055 Uiso 1 1 calc R
H23C H 0.2482 -0.023 0.3542 0.055 Uiso 1 1 calc R
C24 C 0.6337(6) -0.0912(5) 0.4078(3) 0.0329(13) Uani 1 1 d .
H24 H 0.6083 -0.0224 0.4365 0.039 Uiso 1 1 calc R
C25 C 0.5789(8) -0.1914(7) 0.4460(4) 0.0563(19) Uani 1 1 d .
H25A H 0.4682 -0.2111 0.4443 0.085 Uiso 1 1 calc R
H25B H 0.6239 -0.1671 0.4951 0.085 Uiso 1 1 calc R
H25C H 0.6101 -0.2593 0.4227 0.085 Uiso 1 1 calc R
C26 C 0.8099(7) -0.0594(8) 0.4116(4) 0.066(2) Uani 1 1 d .
H26A H 0.8452 0.0045 0.3882 0.1 Uiso 1 1 calc R
H26B H 0.8418 -0.1268 0.3881 0.1 Uiso 1 1 calc R
H26C H 0.8535 -0.036 0.4609 0.1 Uiso 1 1 calc R
C27 C 1.0345(6) 0.3168(5) 0.3935(3) 0.0316(13) Uani 1 1 d .
C28 C 1.0534(6) 0.3999(5) 0.3497(3) 0.0333(13) Uani 1 1 d .
C29 C 0.9352(7) 0.4587(5) 0.3599(3) 0.0351(14) Uani 1 1 d .
C30 C 0.8468(6) 0.4141(5) 0.4118(3) 0.0364(14) Uani 1 1 d .
C31 C 0.9088(6) 0.3259(5) 0.4317(3) 0.0333(14) Uani 1 1 d .
C32 C 1.1453(8) 0.2443(7) 0.4049(4) 0.066(2) Uani 1 1 d .
H32A H 1.2218 0.2536 0.3718 0.099 Uiso 1 1 calc R
H32B H 1.0893 0.1626 0.3968 0.099 Uiso 1 1 calc R
H32C H 1.1952 0.2706 0.4532 0.099 Uiso 1 1 calc R
C33 C 0.8571(10) 0.2627(7) 0.4903(4) 0.078(3) Uani 1 1 d .
H33A H 0.7674 0.2839 0.5077 0.116 Uiso 1 1 calc R
H33B H 0.9389 0.2851 0.529 0.116 Uiso 1 1 calc R
H33C H 0.8321 0.179 0.4717 0.116 Uiso 1 1 calc R
C34 C 0.7356(8) 0.4701(7) 0.4514(4) 0.079(3) Uani 1 1 d .
H34A H 0.6901 0.4231 0.4838 0.119 Uiso 1 1 calc R
H34B H 0.6558 0.4754 0.4177 0.119 Uiso 1 1 calc R
H34C H 0.7895 0.5479 0.4781 0.119 Uiso 1 1 calc R
C35 C 0.9172(10) 0.5602(6) 0.3283(5) 0.080(3) Uani 1 1 d .
H35A H 0.9904 0.5733 0.2941 0.12 Uiso 1 1 calc R
H35B H 0.9354 0.63 0.3658 0.12 Uiso 1 1 calc R
H35C H 0.8141 0.5422 0.3047 0.12 Uiso 1 1 calc R
C36 C 1.1870(8) 0.4317(7) 0.3069(4) 0.069(2) Uani 1 1 d .
H36A H 1.1722 0.4905 0.2818 0.103 Uiso 1 1 calc R
H36B H 1.1927 0.3626 0.2728 0.103 Uiso 1 1 calc R
H36C H 1.2814 0.4621 0.3386 0.103 Uiso 1 1 calc R
C41 C 1.1359(10) 0.0827(8) 0.1941(5) 0.083(3) Uani 1 1 d .
H41A H 1.1708 0.1242 0.1575 0.124 Uiso 1 1 calc R
H41B H 1.0959 0 0.173 0.124 Uiso 1 1 calc R
H41C H 1.221 0.0941 0.2297 0.124 Uiso 1 1 calc R
C40 C 1.0092(9) 0.1299(6) 0.2289(3) 0.0502(19) Uani 1 1 d .

loop_
_atom_site_aniso_label
_atom_site_aniso_U_11
_atom_site_aniso_U_22
_atom_site_aniso_U_33
_atom_site_aniso_U_23
_atom_site_aniso_U_13
_atom_site_aniso_U_12
U1 0.01745(10) 0.01668(10) 0.02138(10) 0.00613(7) 0.00266(7) 0.00526(7)
Si1 0.0366(8) 0.0254(8) 0.0230(8) 0.0100(6) 0.0001(6) 0.0070(7)
Si2 0.0242(7) 0.0185(7) 0.0270(8) 0.0090(6) 0.0039(6) 0.0049(6)
O1 0.052(3) 0.047(3) 0.067(3) 0.000(3) 0.006(2) 0.018(2)
O2 0.050(3) 0.065(4) 0.056(3) 0.013(3) 0.013(2) 0.017(3)
C1 0.019(2) 0.020(3) 0.026(3) 0.009(2) 0.000(2) 0.006(2)
C2 0.030(3) 0.018(3) 0.016(2) 0.003(2) 0.000(2) 0.004(2)
C3 0.028(3) 0.017(3) 0.024(3) 0.003(2) 0.002(2) 0.008(2)
C4 0.020(2) 0.017(3) 0.025(3) 0.008(2) 0.004(2) 0.003(2)
C5 0.016(2) 0.022(3) 0.026(3) 0.008(2) 0.002(2) 0.003(2)
C6 0.019(2) 0.024(3) 0.024(3) 0.004(2) 0.006(2) 0.009(2)
C7 0.019(2) 0.021(3) 0.029(3) 0.003(2) 0.000(2) 0.011(2)
C8 0.025(3) 0.022(3) 0.027(3) 0.011(2) 0.000(2) 0.010(2)
C9 0.046(4) 0.030(3) 0.038(3) 0.010(3) 0.006(3) 0.007(3)
C10 0.055(5) 0.041(4) 0.086(6) 0.021(4) -0.004(4) -0.006(3)
C11 0.080(5) 0.042(4) 0.066(5) 0.036(4) 0.001(4) 0.000(4)
C12 0.045(4) 0.034(3) 0.035(3) 0.012(3) -0.007(3) 0.010(3)
C13 0.049(4) 0.057(5) 0.044(4) 0.016(3) -0.005(3) 0.028(3)
C14 0.046(4) 0.058(5) 0.062(5) 0.004(4) -0.010(3) 0.011(4)
C15 0.052(4) 0.032(3) 0.024(3) 0.006(2) 0.008(3) 0.007(3)
C16 0.054(4) 0.069(5) 0.042(4) 0.002(4) 0.012(3) 0.025(4)
C17 0.100(6) 0.074(6) 0.033(4) 0.023(4) 0.020(4) 0.031(5)
C18 0.038(3) 0.021(3) 0.039(3) 0.011(2) 0.010(3) 0.009(2)
C19 0.052(4) 0.036(4) 0.074(5) 0.015(3) 0.033(4) 0.018(3)
C20 0.069(5) 0.022(3) 0.075(5) 0.020(3) 0.023(4) 0.015(3)
C21 0.025(3) 0.024(3) 0.035(3) 0.017(2) 0.002(2) 0.003(2)
C22 0.032(3) 0.046(4) 0.041(4) 0.010(3) -0.001(3) 0.004(3)
C23 0.024(3) 0.043(4) 0.043(4) 0.016(3) 0.010(2) 0.005(3)
C24 0.035(3) 0.034(3) 0.034(3) 0.017(3) 0.000(2) 0.011(3)
C25 0.062(5) 0.069(5) 0.047(4) 0.039(4) 0.000(3) 0.014(4)
C26 0.039(4) 0.101(7) 0.051(4) 0.028(4) -0.007(3) -0.003(4)
C27 0.027(3) 0.027(3) 0.035(3) 0.000(2) -0.012(2) 0.004(2)
C28 0.022(3) 0.031(3) 0.040(3) 0.006(3) 0.000(2) -0.003(2)
C29 0.035(3) 0.024(3) 0.040(3) 0.003(3) -0.012(3) 0.002(3)
C30 0.024(3) 0.039(4) 0.034(3) -0.015(3) -0.006(2) 0.008(3)
C31 0.033(3) 0.038(3) 0.017(3) 0.003(2) -0.004(2) -0.008(3)
C32 0.054(4) 0.054(5) 0.086(6) -0.003(4) -0.038(4) 0.031(4)
C33 0.091(6) 0.080(6) 0.029(4) 0.019(4) -0.014(4) -0.039(5)
C34 0.041(4) 0.085(6) 0.076(6) -0.059(5) -0.006(4) 0.015(4)
C35 0.103(7) 0.022(4) 0.096(6) 0.019(4) -0.054(5) -0.009(4)
C36 0.038(4) 0.081(6) 0.064(5) 0.011(4) 0.011(3) -0.024(4)
C41 0.093(7) 0.089(7) 0.088(7) 0.014(5) 0.031(5) 0.063(6)
C40 0.074(5) 0.032(4) 0.034(4) 0.023(3) -0.010(3) -0.013(3)

loop_
_atom_type_symbol
_atom_type_description
_atom_type_scat_dispersion_real
_atom_type_scat_dispersion_imag
_atom_type_scat_source
C C 0.0033 0.0016 'International Tables Vol C Tables 4.2.6.8 and 6.1.1.4'
O O 0.0106 0.006 'International Tables Vol C Tables 4.2.6.8 and 6.1.1.4'
Si Si 0.0817 0.0704 'International Tables Vol C Tables 4.2.6.8 and 6.1.1.4'
U U -9.6767 9.6646 'International Tables Vol C Tables 4.2.6.8 and 6.1.1.4'
H H 0 0 'International Tables Vol C Tables 4.2.6.8 and 6.1.1.4'

loop_
_geom_angle_atom_site_label_1
_geom_angle_atom_site_label_2
_geom_angle_atom_site_label_3
_geom_angle
O2 U1 O1 52.82(17)
O2 U1 C5 148.90(17)
O1 U1 C5 106.20(16)
O2 U1 C8 105.22(16)
O1 U1 C8 146.31(16)
C5 U1 C8 80.35(15)
O2 U1 C7 135.08(16)
O1 U1 C7 161.50(16)
C5 U1 C7 58.42(15)
C8 U1 C7 30.37(15)
O2 U1 C6 161.82(16)
O1 U1 C6 136.28(16)
C5 U1 C6 30.34(15)
C8 U1 C6 58.44(15)
C7 U1 C6 30.50(15)
O2 U1 C3 93.15(16)
O1 U1 C3 77.90(15)
C5 U1 C3 57.41(15)
C8 U1 C3 78.49(15)
C7 U1 C3 84.55(15)
C6 U1 C3 76.51(15)
O2 U1 C2 79.18(15)
O1 U1 C2 90.75(16)
C5 U1 C2 78.47(15)
C8 U1 C2 57.58(15)
C7 U1 C2 76.65(15)
C6 U1 C2 84.62(15)
C3 U1 C2 30.35(14)
O2 U1 C4 118.13(16)
O1 U1 C4 82.67(15)
C5 U1 C4 30.77(15)
C8 U1 C4 88.95(15)
C7 U1 C4 79.22(15)
C6 U1 C4 58.00(15)
C3 U1 C4 30.41(14)
C2 U1 C4 58.59(14)
O2 U1 C1 82.52(15)
O1 U1 C1 115.53(16)
C5 U1 C1 89.09(15)
C8 U1 C1 30.77(15)
C7 U1 C1 58.07(15)
C6 U1 C1 79.33(15)
C3 U1 C1 58.80(15)
C2 U1 C1 30.66(14)
C4 U1 C1 81.49(14)
O2 U1 C27 83.55(17)
O1 U1 C27 72.09(16)
C5 U1 C27 113.88(16)
C8 U1 C27 136.43(16)
C7 U1 C27 122.01(16)
C6 U1 C27 113.57(16)
C3 U1 C27 144.59(16)
C2 U1 C27 160.85(17)
C4 U1 C27 124.97(16)
C1 U1 C27 153.53(17)
O2 U1 C28 70.84(17)
O1 U1 C28 86.28(17)
C5 U1 C28 136.27(16)
C8 U1 C28 112.16(17)
C7 U1 C28 111.86(16)
C6 U1 C28 120.88(16)
C3 U1 C28 162.37(16)
C2 U1 C28 144.38(16)
C4 U1 C28 154.83(17)
C1 U1 C28 123.66(16)
C27 U1 C28 29.90(17)
C9 Si1 C1 110.3(2)
C9 Si1 C15 113.7(3)
C1 Si1 C15 111.8(2)
C9 Si1 C12 108.1(3)
C1 Si1 C12 106.5(2)
C15 Si1 C12 106.0(3)
C21 Si2 C24 107.8(2)
C21 Si2 C18 106.4(2)
C24 Si2 C18 114.1(3)
C21 Si2 C4 106.9(2)
C24 Si2 C4 110.5(2)
C18 Si2 C4 110.8(2)
C40 O1 U1 94.2(5)
C40 O2 U1 92.4(4)
C8 C1 C2 129.1(5)
C8 C1 Si1 113.7(4)
C2 C1 Si1 116.9(4)
C8 C1 U1 72.6(3)
C2 C1 U1 74.1(3)
Si1 C1 U1 138.1(2)
C3 C2 C1 138.3(5)
C3 C2 U1 74.9(3)
C1 C2 U1 75.3(3)
C3 C2 H2 110.8
C1 C2 H2 110.8
U1 C2 H2 136.3
C2 C3 C4 138.3(5)
C2 C3 U1 74.7(3)
C4 C3 U1 75.3(3)
C2 C3 H3 110.8
C4 C3 H3 110.8
U1 C3 H3 136.7
C3 C4 C5 129.4(5)
C3 C4 Si2 117.3(4)
C5 C4 Si2 112.9(3)
C3 C4 U1 74.3(3)
C5 C4 U1 72.3(3)
Si2 C4 U1 138.6(2)
C6 C5 C4 136.1(5)
C6 C5 U1 76.1(3)
C4 C5 U1 77.0(3)
C6 C5 H5 112
C4 C5 H5 112
U1 C5 H5 128.5
C5 C6 C7 135.8(5)
C5 C6 U1 73.5(3)
C7 C6 U1 74.5(3)
C5 C6 H6 112.1
C7 C6 H6 112.1
U1 C6 H6 137
C8 C7 C6 136.5(5)
C8 C7 U1 74.1(3)
C6 C7 U1 75.0(3)
C8 C7 H7 111.7
C6 C7 H7 111.7
U1 C7 H7 136
C7 C8 C1 135.7(5)
C7 C8 U1 75.5(3)
C1 C8 U1 76.7(3)
C7 C8 H8 112.1
C1 C8 H8 112.1
U1 C8 H8 129.6
C11 C9 C10 109.0(5)
C11 C9 Si1 115.4(4)
C10 C9 Si1 113.1(4)
C11 C9 H9 106.2
C10 C9 H9 106.2
Si1 C9 H9 106.2
C9 C10 H10A 109.5
C9 C10 H10B 109.5
H10A C10 H10B 109.5
C9 C10 H10C 109.5
H10A C10 H10C 109.5
H10B C10 H10C 109.5
C9 C11 H11A 109.5
C9 C11 H11B 109.5
H11A C11 H11B 109.5
C9 C11 H11C 109.5
H11A C11 H11C 109.5
H11B C11 H11C 109.5
C13 C12 C14 109.4(5)
C13 C12 Si1 114.1(4)
C14 C12 Si1 111.9(4)
C13 C12 H12 107
C14 C12 H12 107
Si1 C12 H12 107
C12 C13 H13A 109.5
C12 C13 H13B 109.5
H13A C13 H13B 109.5
C12 C13 H13C 109.5
H13A C13 H13C 109.5
H13B C13 H13C 109.5
C12 C14 H14A 109.5
C12 C14 H14B 109.5
H14A C14 H14B 109.5
C12 C14 H14C 109.5
H14A C14 H14C 109.5
H14B C14 H14C 109.5
C17 C15 C16 109.4(5)
C17 C15 Si1 112.9(5)
C16 C15 Si1 117.3(4)
C17 C15 H15 105.4
C16 C15 H15 105.4
Si1 C15 H15 105.4
C15 C16 H16A 109.5
C15 C16 H16B 109.5
H16A C16 H16B 109.5
C15 C16 H16C 109.5
H16A C16 H16C 109.5
H16B C16 H16C 109.5
C15 C17 H17A 109.5
C15 C17 H17B 109.5
H17A C17 H17B 109.5
C15 C17 H17C 109.5
H17A C17 H17C 109.5
H17B C17 H17C 109.5
C19 C18 C20 108.8(5)
C19 C18 Si2 116.6(4)
C20 C18 Si2 111.9(4)
C19 C18 H18 106.3
C20 C18 H18 106.3
Si2 C18 H18 106.3
C18 C19 H19A 109.5
C18 C19 H19B 109.5
H19A C19 H19B 109.5
C18 C19 H19C 109.5
H19A C19 H19C 109.5
H19B C19 H19C 109.5
C18 C20 H20A 109.5
C18 C20 H20B 109.5
H20A C20 H20B 109.5
C18 C20 H20C 109.5
H20A C20 H20C 109.5
H20B C20 H20C 109.5
C22 C21 C23 109.2(5)
C22 C21 Si2 112.3(4)
C23 C21 Si2 114.8(4)
C22 C21 H21 106.7
C23 C21 H21 106.7
Si2 C21 H21 106.7
C21 C22 H22A 109.5
C21 C22 H22B 109.5
H22A C22 H22B 109.5
C21 C22 H22C 109.5
H22A C22 H22C 109.5
H22B C22 H22C 109.5
C21 C23 H23A 109.5
C21 C23 H23B 109.5
H23A C23 H23B 109.5
C21 C23 H23C 109.5
H23A C23 H23C 109.5
H23B C23 H23C 109.5
C25 C24 C26 109.1(5)
C25 C24 Si2 114.7(4)
C26 C24 Si2 114.3(4)
C25 C24 H24 106
C26 C24 H24 106
Si2 C24 H24 106
C24 C25 H25A 109.5
C24 C25 H25B 109.5
H25A C25 H25B 109.5
C24 C25 H25C 109.5
H25A C25 H25C 109.5
H25B C25 H25C 109.5
C24 C26 H26A 109.5
C24 C26 H26B 109.5
H26A C26 H26B 109.5
C24 C26 H26C 109.5
H26A C26 H26C 109.5
H26B C26 H26C 109.5
C31 C27 C28 107.9(5)
C31 C27 C32 126.1(6)
C28 C27 C32 125.5(6)
C31 C27 U1 76.5(3)
C28 C27 U1 75.7(3)
C32 C27 U1 120.7(4)
C27 C28 C29 108.2(5)
C27 C28 C36 125.9(6)
C29 C28 C36 125.5(6)
C27 C28 U1 74.4(3)
C29 C28 U1 75.9(3)
C36 C28 U1 121.7(4)
C30 C29 C28 107.6(5)
C30 C29 C35 125.4(6)
C28 C29 C35 126.6(6)
C30 C29 U1 76.5(3)
C28 C29 U1 74.3(3)
C35 C29 U1 120.7(4)
C29 C30 C31 107.6(5)
C29 C30 C34 125.3(7)
C31 C30 C34 125.5(7)
C29 C30 U1 74.1(3)
C31 C30 U1 73.8(3)
C34 C30 U1 129.1(4)
C27 C31 C30 108.7(5)
C27 C31 C33 126.0(6)
C30 C31 C33 125.0(6)
C27 C31 U1 74.1(3)
C30 C31 U1 76.6(3)
C33 C31 U1 120.8(4)
C27 C32 H32A 109.5
C27 C32 H32B 109.5
H32A C32 H32B 109.5
C27 C32 H32C 109.5
H32A C32 H32C 109.5
H32B C32 H32C 109.5
C31 C33 H33A 109.5
C31 C33 H33B 109.5
H33A C33 H33B 109.5
C31 C33 H33C 109.5
H33A C33 H33C 109.5
H33B C33 H33C 109.5
C30 C34 H34A 109.5
C30 C34 H34B 109.5
H34A C34 H34B 109.5
C30 C34 H34C 109.5
H34A C34 H34C 109.5
H34B C34 H34C 109.5
C29 C35 H35A 109.5
C29 C35 H35B 109.5
H35A C35 H35B 109.5
C29 C35 H35C 109.5
H35A C35 H35C 109.5
H35B C35 H35C 109.5
C28 C36 H36A 109.5
C28 C36 H36B 109.5
H36A C36 H36B 109.5
C28 C36 H36C 109.5
H36A C36 H36C 109.5
H36B C36 H36C 109.5
C40 C41 H41A 109.5
C40 C41 H41B 109.5
H41A C41 H41B 109.5
C40 C41 H41C 109.5
H41A C41 H41C 109.5
H41B C41 H41C 109.5
O1 C40 O2 120.4(8)
O1 C40 C41 122.7(7)
O2 C40 C41 116.5(6)
O1 C40 U1 60.2(4)
O2 C40 U1 60.4(4)
C41 C40 U1 176.6(5)

loop_
_geom_bond_atom_site_label_1
_geom_bond_atom_site_label_2
_geom_bond_distance
U1 O2 2.408(4)
U1 O1 2.409(5)
U1 C5 2.650(5)
U1 C8 2.659(5)
U1 C7 2.677(5)
U1 C6 2.683(5)
U1 C3 2.699(5)
U1 C2 2.697(5)
U1 C4 2.711(5)
U1 C1 2.712(5)
U1 C27 2.726(5)
U1 C28 2.743(5)
Si1 C9 1.891(6)
Si1 C1 1.897(5)
Si1 C15 1.896(6)
Si1 C12 1.904(6)
Si2 C21 1.894(5)
Si2 C24 1.897(5)
Si2 C18 1.900(5)
Si2 C4 1.901(5)
O1 C40 1.199(7)
O2 C40 1.270(8)
C1 C8 1.426(7)
C1 C2 1.430(7)
C2 C3 1.412(7)
C2 H2 0.93
C3 C4 1.419(7)
C3 H3 0.93
C4 C5 1.423(7)
C5 C6 1.396(7)
C5 H5 0.93
C6 C7 1.410(7)
C6 H6 0.93
C7 C8 1.398(7)
C7 H7 0.93
C8 H8 0.93
C9 C11 1.521(8)
C9 C10 1.544(9)
C9 H9 0.98
C10 H10A 0.96
C10 H10B 0.96
C10 H10C 0.96
C11 H11A 0.96
C11 H11B 0.96
C11 H11C 0.96
C12 C13 1.532(8)
C12 C14 1.540(9)
C12 H12 0.98
C13 H13A 0.96
C13 H13B 0.96
C13 H13C 0.96
C14 H14A 0.96
C14 H14B 0.96
C14 H14C 0.96
C15 C17 1.528(8)
C15 C16 1.534(9)
C15 H15 0.98
C16 H16A 0.96
C16 H16B 0.96
C16 H16C 0.96
C17 H17A 0.96
C17 H17B 0.96
C17 H17C 0.96
C18 C19 1.536(8)
C18 C20 1.544(8)
C18 H18 0.98
C19 H19A 0.96
C19 H19B 0.96
C19 H19C 0.96
C20 H20A 0.96
C20 H20B 0.96
C20 H20C 0.96
C21 C22 1.521(8)
C21 C23 1.542(8)
C21 H21 0.98
C22 H22A 0.96
C22 H22B 0.96
C22 H22C 0.96
C23 H23A 0.96
C23 H23B 0.96
C23 H23C 0.96
C24 C25 1.521(8)
C24 C26 1.526(8)
C24 H24 0.98
C25 H25A 0.96
C25 H25B 0.96
C25 H25C 0.96
C26 H26A 0.96
C26 H26B 0.96
C26 H26C 0.96
C27 C31 1.393(8)
C27 C28 1.411(8)
C27 C32 1.509(8)
C28 C29 1.415(8)
C28 C36 1.504(8)
C29 C30 1.410(8)
C29 C35 1.503(8)
C30 C31 1.415(8)
C30 C34 1.496(8)
C31 C33 1.506(8)
C32 H32A 0.96
C32 H32B 0.96
C32 H32C 0.96
C33 H33A 0.96
C33 H33B 0.96
C33 H33C 0.96
C34 H34A 0.96
C34 H34B 0.96
C34 H34C 0.96
C35 H35A 0.96
C35 H35B 0.96
C35 H35C 0.96
C36 H36A 0.96
C36 H36B 0.96
C36 H36C 0.96
C41 C40 1.521(10)
C41 H41A 0.96
C41 H41B 0.96
C41 H41C 0.96

loop_
_geom_torsion_atom_site_label_1
_geom_torsion_atom_site_label_2
_geom_torsion_atom_site_label_3
_geom_torsion_atom_site_label_4
_geom_torsion
O2 U1 O1 C40 -3.1(4)
C5 U1 O1 C40 150.9(4)
C8 U1 O1 C40 53.9(5)
C7 U1 O1 C40 119.2(6)
C6 U1 O1 C40 155.7(4)
C3 U1 O1 C40 100.4(4)
C2 U1 O1 C40 72.7(4)
C4 U1 O1 C40 130.9(4)
C1 U1 O1 C40 54.0(4)
C27 U1 O1 C40 -98.7(4)
C28 U1 O1 C40 -71.8(4)
O1 U1 O2 C40 2.9(4)
C5 U1 O2 C40 -51.7(5)
C8 U1 O2 C40 -148.2(4)
C7 U1 O2 C40 -154.7(4)
C6 U1 O2 C40 -123.8(6)
C3 U1 O2 C40 -69.3(4)
C2 U1 O2 C40 -96.4(4)
C4 U1 O2 C40 -51.1(4)
C1 U1 O2 C40 -127.3(4)
C27 U1 O2 C40 75.3(4)
C28 U1 O2 C40 103.2(4)
C9 Si1 C1 C8 43.6(4)
C15 Si1 C1 C8 171.2(4)
C12 Si1 C1 C8 -73.5(4)
C9 Si1 C1 C2 -142.2(4)
C15 Si1 C1 C2 -14.7(5)
C12 Si1 C1 C2 100.7(4)
C9 Si1 C1 U1 -46.3(4)
C15 Si1 C1 U1 81.3(4)
C12 Si1 C1 U1 -163.4(3)
O2 U1 C1 C8 -137.5(3)
O1 U1 C1 C8 -180.0(3)
C5 U1 C1 C8 72.5(3)
C7 U1 C1 C8 19.9(3)
C6 U1 C1 C8 43.6(3)
C3 U1 C1 C8 124.1(3)
C2 U1 C1 C8 141.1(4)
C4 U1 C1 C8 102.4(3)
C27 U1 C1 C8 -78.7(4)
C28 U1 C1 C8 -76.6(3)
O2 U1 C1 C2 81.4(3)
O1 U1 C1 C2 39.0(3)
C5 U1 C1 C2 -68.6(3)
C8 U1 C1 C2 -141.1(4)
C7 U1 C1 C2 -121.2(3)
C6 U1 C1 C2 -97.5(3)
C3 U1 C1 C2 -16.9(3)
C4 U1 C1 C2 -38.6(3)
C27 U1 C1 C2 140.2(4)
C28 U1 C1 C2 142.4(3)
O2 U1 C1 Si1 -31.3(4)
O1 U1 C1 Si1 -73.7(4)
C5 U1 C1 Si1 178.7(4)
C8 U1 C1 Si1 106.3(5)
C7 U1 C1 Si1 126.1(4)
C6 U1 C1 Si1 149.8(4)
C3 U1 C1 Si1 -129.6(4)
C2 U1 C1 Si1 -112.7(5)
C4 U1 C1 Si1 -151.3(4)
C27 U1 C1 Si1 27.5(6)
C28 U1 C1 Si1 29.7(4)
C8 C1 C2 C3 -5.0(10)
Si1 C1 C2 C3 -178.1(5)
U1 C1 C2 C3 45.6(6)
C8 C1 C2 U1 -50.6(5)
Si1 C1 C2 U1 136.3(3)
O2 U1 C2 C3 115.9(3)
O1 U1 C2 C3 64.1(3)
C5 U1 C2 C3 -42.3(3)
C8 U1 C2 C3 -128.1(3)
C7 U1 C2 C3 -102.2(3)
C6 U1 C2 C3 -72.4(3)
C4 U1 C2 C3 -16.9(3)
C1 U1 C2 C3 -150.5(5)
C27 U1 C2 C3 89.9(5)
C28 U1 C2 C3 148.7(3)
O2 U1 C2 C1 -93.6(3)
O1 U1 C2 C1 -145.4(3)
C5 U1 C2 C1 108.2(3)
C8 U1 C2 C1 22.4(3)
C7 U1 C2 C1 48.3(3)
C6 U1 C2 C1 78.1(3)
C3 U1 C2 C1 150.5(5)
C4 U1 C2 C1 133.6(3)
C27 U1 C2 C1 -119.6(5)
C28 U1 C2 C1 -60.8(4)
C1 C2 C3 C4 -0.4(11)
U1 C2 C3 C4 45.3(6)
C1 C2 C3 U1 -45.7(6)
O2 U1 C3 C2 -62.2(3)
O1 U1 C3 C2 -113.1(3)
C5 U1 C3 C2 128.5(3)
C8 U1 C3 C2 42.7(3)
C7 U1 C3 C2 72.8(3)
C6 U1 C3 C2 102.6(3)
C4 U1 C3 C2 150.7(5)
C1 U1 C3 C2 17.1(3)
C27 U1 C3 C2 -145.5(3)
C28 U1 C3 C2 -86.4(6)
O2 U1 C3 C4 147.0(3)
O1 U1 C3 C4 96.2(3)
C5 U1 C3 C4 -22.2(3)
C8 U1 C3 C4 -108.1(3)
C7 U1 C3 C4 -78.0(3)
C6 U1 C3 C4 -48.1(3)
C2 U1 C3 C4 -150.7(5)
C1 U1 C3 C4 -133.7(3)
C27 U1 C3 C4 63.8(4)
C28 U1 C3 C4 122.8(5)
C2 C3 C4 C5 5.0(10)
U1 C3 C4 C5 50.2(5)
C2 C3 C4 Si2 177.8(5)
U1 C3 C4 Si2 -137.1(3)
C2 C3 C4 U1 -45.2(6)
C21 Si2 C4 C3 -104.3(4)
C24 Si2 C4 C3 138.7(4)
C18 Si2 C4 C3 11.2(5)
C21 Si2 C4 C5 69.6(4)
C24 Si2 C4 C5 -47.4(4)
C18 Si2 C4 C5 -174.9(4)
C21 Si2 C4 U1 158.5(3)
C24 Si2 C4 U1 41.4(4)
C18 Si2 C4 U1 -86.0(4)
O2 U1 C4 C3 -38.0(3)
O1 U1 C4 C3 -78.6(3)
C5 U1 C4 C3 141.4(4)
C8 U1 C4 C3 68.7(3)
C7 U1 C4 C3 97.7(3)
C6 U1 C4 C3 121.4(3)
C2 U1 C4 C3 16.8(3)
C1 U1 C4 C3 38.7(3)
C27 U1 C4 C3 -140.6(3)
C28 U1 C4 C3 -143.2(4)
O2 U1 C4 C5 -179.4(3)
O1 U1 C4 C5 140.0(3)
C8 U1 C4 C5 -72.7(3)
C7 U1 C4 C5 -43.8(3)
C6 U1 C4 C5 -20.0(3)
C3 U1 C4 C5 -141.4(4)
C2 U1 C4 C5 -124.6(3)
C1 U1 C4 C5 -102.7(3)
C27 U1 C4 C5 77.9(3)
C28 U1 C4 C5 75.3(5)
O2 U1 C4 Si2 75.7(4)
O1 U1 C4 Si2 35.2(4)
C5 U1 C4 Si2 -104.8(5)
C8 U1 C4 Si2 -177.5(4)
C7 U1 C4 Si2 -148.6(4)
C6 U1 C4 Si2 -124.8(4)
C3 U1 C4 Si2 113.7(5)
C2 U1 C4 Si2 130.6(4)
C1 U1 C4 Si2 152.5(4)
C27 U1 C4 Si2 -26.9(4)
C28 U1 C4 Si2 -29.5(6)
C3 C4 C5 C6 2.5(10)
Si2 C4 C5 C6 -170.5(5)
U1 C4 C5 C6 53.5(6)
C3 C4 C5 U1 -51.0(5)
Si2 C4 C5 U1 136.1(3)
O2 U1 C5 C6 -144.0(3)
O1 U1 C5 C6 173.5(3)
C8 U1 C5 C6 -40.5(3)
C7 U1 C5 C6 -17.8(3)
C3 U1 C5 C6 -123.0(3)
C2 U1 C5 C6 -99.1(3)
C4 U1 C5 C6 -144.9(5)
C1 U1 C5 C6 -70.2(3)
C27 U1 C5 C6 96.3(3)
C28 U1 C5 C6 71.6(4)
O2 U1 C5 C4 0.9(5)
O1 U1 C5 C4 -41.6(3)
C8 U1 C5 C4 104.4(3)
C7 U1 C5 C4 127.1(3)
C6 U1 C5 C4 144.9(5)
C3 U1 C5 C4 22.0(3)
C2 U1 C5 C4 45.8(3)
C1 U1 C5 C4 74.8(3)
C27 U1 C5 C4 -118.8(3)
C28 U1 C5 C4 -143.5(3)
C4 C5 C6 C7 -8.4(10)
U1 C5 C6 C7 45.3(6)
C4 C5 C6 U1 -53.7(6)
O2 U1 C6 C5 103.3(6)
O1 U1 C6 C5 -9.1(4)
C8 U1 C6 C5 131.3(3)
C7 U1 C6 C5 149.1(5)
C3 U1 C6 C5 46.6(3)
C2 U1 C6 C5 76.3(3)
C4 U1 C6 C5 20.3(3)
C1 U1 C6 C5 106.8(3)
C27 U1 C6 C5 -97.4(3)
C28 U1 C6 C5 -130.2(3)
O2 U1 C6 C7 -45.7(6)
O1 U1 C6 C7 -158.2(3)
C5 U1 C6 C7 -149.1(5)
C8 U1 C6 C7 -17.8(3)
C3 U1 C6 C7 -102.4(3)
C2 U1 C6 C7 -72.7(3)
C4 U1 C6 C7 -128.8(3)
C1 U1 C6 C7 -42.2(3)
C27 U1 C6 C7 113.5(3)
C28 U1 C6 C7 80.8(3)
C5 C6 C7 C8 0.9(10)
U1 C6 C7 C8 46.0(6)
C5 C6 C7 U1 -45.0(6)
O2 U1 C7 C8 12.5(4)
O1 U1 C7 C8 -94.9(6)
C5 U1 C7 C8 -131.3(3)
C6 U1 C7 C8 -149.0(5)
C3 U1 C7 C8 -76.5(3)
C2 U1 C7 C8 -46.8(3)
C4 U1 C7 C8 -106.8(3)
C1 U1 C7 C8 -20.1(3)
C27 U1 C7 C8 128.6(3)
C28 U1 C7 C8 96.9(3)
O2 U1 C7 C6 161.6(3)
O1 U1 C7 C6 54.1(6)
C5 U1 C7 C6 17.8(3)
C8 U1 C7 C6 149.0(5)
C3 U1 C7 C6 72.6(3)
C2 U1 C7 C6 102.3(3)
C4 U1 C7 C6 42.3(3)
C1 U1 C7 C6 128.9(3)
C27 U1 C7 C6 -82.4(3)
C28 U1 C7 C6 -114.1(3)
C6 C7 C8 C1 6.5(10)
U1 C7 C8 C1 52.7(6)
C6 C7 C8 U1 -46.2(6)
C2 C1 C8 C7 -1.1(10)
Si1 C1 C8 C7 172.1(5)
U1 C1 C8 C7 -52.3(6)
C2 C1 C8 U1 51.2(5)
Si1 C1 C8 U1 -135.6(3)
O2 U1 C8 C7 -170.9(3)
O1 U1 C8 C7 145.3(3)
C5 U1 C8 C7 40.5(3)
C6 U1 C8 C7 17.8(3)
C3 U1 C8 C7 99.0(3)
C2 U1 C8 C7 122.9(3)
C4 U1 C8 C7 70.2(3)
C1 U1 C8 C7 145.2(5)
C27 U1 C8 C7 -74.2(4)
C28 U1 C8 C7 -95.7(3)
O2 U1 C8 C1 43.9(3)
O1 U1 C8 C1 0.1(5)
C5 U1 C8 C1 -104.7(3)
C7 U1 C8 C1 -145.2(5)
C6 U1 C8 C1 -127.4(3)
C3 U1 C8 C1 -46.3(3)
C2 U1 C8 C1 -22.3(3)
C4 U1 C8 C1 -75.0(3)
C27 U1 C8 C1 140.6(3)
C28 U1 C8 C1 119.0(3)
C1 Si1 C9 C11 -157.9(5)
C15 Si1 C9 C11 75.6(6)
C12 Si1 C9 C11 -41.9(6)
C1 Si1 C9 C10 75.6(5)
C15 Si1 C9 C10 -50.9(5)
C12 Si1 C9 C10 -168.3(5)
C9 Si1 C12 C13 -61.8(5)
C1 Si1 C12 C13 56.7(5)
C15 Si1 C12 C13 175.9(4)
C9 Si1 C12 C14 173.2(5)
C1 Si1 C12 C14 -68.2(5)
C15 Si1 C12 C14 51.0(5)
C9 Si1 C15 C17 -65.1(6)
C1 Si1 C15 C17 169.2(5)
C12 Si1 C15 C17 53.6(5)
C9 Si1 C15 C16 63.6(5)
C1 Si1 C15 C16 -62.2(5)
C12 Si1 C15 C16 -177.8(5)
C21 Si2 C18 C19 -176.6(4)
C24 Si2 C18 C19 -57.9(5)
C4 Si2 C18 C19 67.6(5)
C21 Si2 C18 C20 -50.4(5)
C24 Si2 C18 C20 68.2(5)
C4 Si2 C18 C20 -166.3(4)
C24 Si2 C21 C22 -175.4(4)
C18 Si2 C21 C22 -52.7(5)
C4 Si2 C21 C22 65.7(4)
C24 Si2 C21 C23 59.1(4)
C18 Si2 C21 C23 -178.2(4)
C4 Si2 C21 C23 -59.7(4)
C21 Si2 C24 C25 45.0(5)
C18 Si2 C24 C25 -72.9(5)
C4 Si2 C24 C25 161.5(4)
C21 Si2 C24 C26 172.1(5)
C18 Si2 C24 C26 54.2(6)
C4 Si2 C24 C26 -71.4(5)
O2 U1 C27 C31 175.0(4)
O1 U1 C27 C31 -132.1(4)
C5 U1 C27 C31 -31.9(4)
C8 U1 C27 C31 69.6(4)
C7 U1 C27 C31 34.6(4)
C6 U1 C27 C31 1.4(4)
C3 U1 C27 C31 -98.7(4)
C2 U1 C27 C31 -159.4(4)
C4 U1 C27 C31 -65.0(4)
C1 U1 C27 C31 116.4(4)
C28 U1 C27 C31 112.7(5)
O2 U1 C27 C28 62.2(3)
O1 U1 C27 C28 115.2(4)
C5 U1 C27 C28 -144.6(3)
C8 U1 C27 C28 -43.1(4)
C7 U1 C27 C28 -78.1(4)
C6 U1 C27 C28 -111.4(3)
C3 U1 C27 C28 148.6(3)
C2 U1 C27 C28 87.9(6)
C4 U1 C27 C28 -177.8(3)
C1 U1 C27 C28 3.6(6)
O2 U1 C27 C32 -60.9(5)
O1 U1 C27 C32 -7.9(5)
C5 U1 C27 C32 92.3(5)
C8 U1 C27 C32 -166.2(5)
C7 U1 C27 C32 158.8(5)
C6 U1 C27 C32 125.5(5)
C3 U1 C27 C32 25.5(7)
C2 U1 C27 C32 -35.2(8)
C4 U1 C27 C32 59.1(6)
C1 U1 C27 C32 -119.5(6)
C28 U1 C27 C32 -123.1(7)
C31 C27 C28 C29 -1.4(6)
C32 C27 C28 C29 -173.2(5)
U1 C27 C28 C29 69.0(4)
C31 C27 C28 C36 171.5(6)
C32 C27 C28 C36 -0.3(10)
U1 C27 C28 C36 -118.1(6)
C31 C27 C28 U1 -70.4(4)
C32 C27 C28 U1 117.8(6)
O2 U1 C28 C27 -111.4(4)
O1 U1 C28 C27 -59.7(3)
C5 U1 C28 C27 50.0(4)
C8 U1 C28 C27 149.4(3)
C7 U1 C28 C27 116.6(3)
C6 U1 C28 C27 84.0(4)
C3 U1 C28 C27 -85.8(6)
C2 U1 C28 C27 -145.7(3)
C4 U1 C28 C27 4.3(6)
C1 U1 C28 C27 -178.1(3)
O2 U1 C28 C29 134.7(4)
O1 U1 C28 C29 -173.5(4)
C5 U1 C28 C29 -63.8(4)
C8 U1 C28 C29 35.6(4)
C7 U1 C28 C29 2.8(4)
C6 U1 C28 C29 -29.9(4)
C3 U1 C28 C29 160.4(5)
C2 U1 C28 C29 100.4(4)
C4 U1 C28 C29 -109.5(5)
C1 U1 C28 C29 68.1(4)
C27 U1 C28 C29 -113.8(5)
O2 U1 C28 C36 11.5(5)
O1 U1 C28 C36 63.2(6)
C5 U1 C28 C36 172.9(5)
C8 U1 C28 C36 -87.7(6)
C7 U1 C28 C36 -120.5(5)
C6 U1 C28 C36 -153.2(5)
C3 U1 C28 C36 37.1(9)
C2 U1 C28 C36 -22.8(7)
C4 U1 C28 C36 127.2(6)
C1 U1 C28 C36 -55.2(6)
C27 U1 C28 C36 122.9(7)
C27 C28 C29 C30 1.8(6)
C36 C28 C29 C30 -171.1(6)
U1 C28 C29 C30 69.8(4)
C27 C28 C29 C35 175.2(6)
C36 C28 C29 C35 2.3(10)
U1 C28 C29 C35 -116.8(6)
C27 C28 C29 U1 -68.0(4)
C36 C28 C29 U1 119.1(6)
O2 U1 C29 C30 -155.2(3)
O1 U1 C29 C30 -105.8(4)
C5 U1 C29 C30 22.1(4)
C8 U1 C29 C30 99.6(3)
C7 U1 C29 C30 69.6(3)
C6 U1 C29 C30 41.6(3)
C3 U1 C29 C30 91.2(7)
C2 U1 C29 C30 128.4(3)
C4 U1 C29 C30 16.1(5)
C1 U1 C29 C30 121.8(3)
C27 U1 C29 C30 -76.0(4)
C28 U1 C29 C30 -113.0(5)
O2 U1 C29 C28 -42.2(4)
O1 U1 C29 C28 7.2(4)
C5 U1 C29 C28 135.1(3)
C8 U1 C29 C28 -147.3(3)
C7 U1 C29 C28 -177.4(4)
C6 U1 C29 C28 154.6(3)
C3 U1 C29 C28 -155.8(6)
C2 U1 C29 C28 -118.6(3)
C4 U1 C29 C28 129.1(4)
C1 U1 C29 C28 -125.2(3)
C27 U1 C29 C28 37.0(3)
O2 U1 C29 C35 81.4(6)
O1 U1 C29 C35 130.8(6)
C5 U1 C29 C35 -101.3(6)
C8 U1 C29 C35 -23.7(6)
C7 U1 C29 C35 -53.8(6)
C6 U1 C29 C35 -81.8(6)
C3 U1 C29 C35 -32.2(10)
C2 U1 C29 C35 5.0(7)
C4 U1 C29 C35 -107.3(6)
C1 U1 C29 C35 -1.6(6)
C27 U1 C29 C35 160.6(7)
C28 U1 C29 C35 123.6(7)
C28 C29 C30 C31 -1.6(6)
C35 C29 C30 C31 -175.0(5)
U1 C29 C30 C31 66.8(4)
C28 C29 C30 C34 164.6(5)
C35 C29 C30 C34 -8.8(9)
U1 C29 C30 C34 -127.0(5)
C28 C29 C30 U1 -68.4(4)
C35 C29 C30 U1 118.2(6)
O2 U1 C30 C29 28.6(4)
O1 U1 C30 C29 90.0(4)
C5 U1 C30 C29 -160.7(3)
C8 U1 C30 C29 -80.3(3)
C7 U1 C30 C29 -104.1(4)
C6 U1 C30 C29 -136.1(4)
C3 U1 C30 C29 -152.3(3)
C2 U1 C30 C29 -92.2(4)
C4 U1 C30 C29 -170.5(3)
C1 U1 C30 C29 -71.2(4)
C27 U1 C30 C29 77.6(4)
C28 U1 C30 C29 37.5(3)
O2 U1 C30 C31 -85.6(4)
O1 U1 C30 C31 -24.1(4)
C5 U1 C30 C31 85.2(3)
C8 U1 C30 C31 165.6(3)
C7 U1 C30 C31 141.7(4)
C6 U1 C30 C31 109.8(4)
C3 U1 C30 C31 93.6(4)
C2 U1 C30 C31 153.7(3)
C4 U1 C30 C31 75.4(3)
C1 U1 C30 C31 174.6(3)
C27 U1 C30 C31 -36.5(3)
C28 U1 C30 C31 -76.6(3)
O2 U1 C30 C34 151.5(7)
O1 U1 C30 C34 -147.1(7)
C5 U1 C30 C34 -37.8(7)
C8 U1 C30 C34 42.6(7)
C7 U1 C30 C34 18.8(7)
C6 U1 C30 C34 -13.2(7)
C3 U1 C30 C34 -29.4(9)
C2 U1 C30 C34 30.7(9)
C4 U1 C30 C34 -47.6(7)
C1 U1 C30 C34 51.7(7)
C27 U1 C30 C34 -159.4(8)
C28 U1 C30 C34 160.4(8)
C28 C27 C31 C30 0.4(6)
C32 C27 C31 C30 172.2(5)
U1 C27 C31 C30 -69.5(4)
C28 C27 C31 C33 -173.4(5)
C32 C27 C31 C33 -1.6(9)
U1 C27 C31 C33 116.8(6)
C28 C27 C31 U1 69.9(4)
C32 C27 C31 U1 -118.4(6)
C29 C30 C31 C27 0.7(6)
C34 C30 C31 C27 -165.4(5)
U1 C30 C31 C27 67.7(4)
C29 C30 C31 C33 174.6(5)
C34 C30 C31 C33 8.4(9)
U1 C30 C31 C33 -118.4(5)
C29 C30 C31 U1 -67.0(4)
C34 C30 C31 U1 126.8(6)
O2 U1 C31 C27 -5.4(4)
O1 U1 C31 C27 45.0(4)
C5 U1 C31 C27 151.1(4)
C8 U1 C31 C27 -131.2(3)
C7 U1 C31 C27 -151.0(3)
C6 U1 C31 C27 -178.8(4)
C3 U1 C31 C27 119.5(3)
C2 U1 C31 C27 149.6(6)
C4 U1 C31 C27 128.1(3)
C1 U1 C31 C27 -123.8(4)
C28 U1 C31 C27 -37.8(3)
O2 U1 C31 C30 108.9(3)
O1 U1 C31 C30 159.3(3)
C5 U1 C31 C30 -94.6(3)
C8 U1 C31 C30 -16.9(4)
C7 U1 C31 C30 -36.7(3)
C6 U1 C31 C30 -64.5(3)
C3 U1 C31 C30 -126.2(3)
C2 U1 C31 C30 -96.1(8)
C4 U1 C31 C30 -117.6(3)
C1 U1 C31 C30 -9.5(5)
C27 U1 C31 C30 114.3(5)
C28 U1 C31 C30 76.5(4)
O2 U1 C31 C33 -128.2(6)
O1 U1 C31 C33 -77.8(6)
C5 U1 C31 C33 28.4(6)
C8 U1 C31 C33 106.1(6)
C7 U1 C31 C33 86.3(6)
C6 U1 C31 C33 58.5(6)
C3 U1 C31 C33 -3.2(7)
C2 U1 C31 C33 26.8(11)
C4 U1 C31 C33 5.4(6)
C1 U1 C31 C33 113.4(6)
C27 U1 C31 C33 -122.7(8)
C28 U1 C31 C33 -160.5(7)
U1 O1 C40 O2 5.5(7)
U1 O1 C40 C41 177.9(6)
U1 O2 C40 O1 -5.4(7)
U1 O2 C40 C41 -178.3(6)
O2 U1 C40 O1 174.6(7)
C5 U1 C40 O1 -36.3(5)
C8 U1 C40 O1 -145.6(4)
C7 U1 C40 O1 -134.3(4)
C6 U1 C40 O1 -48.1(7)
C3 U1 C40 O1 -75.5(4)
C2 U1 C40 O1 -106.0(4)
C4 U1 C40 O1 -49.5(4)
C1 U1 C40 O1 -132.3(4)
C27 U1 C40 O1 74.4(4)
C28 U1 C40 O1 105.0(4)
O1 U1 C40 O2 -174.6(7)
C5 U1 C40 O2 149.1(3)
C8 U1 C40 O2 39.9(4)
C7 U1 C40 O2 51.1(6)
C6 U1 C40 O2 137.3(4)
C3 U1 C40 O2 109.9(4)
C2 U1 C40 O2 79.4(4)
C4 U1 C40 O2 135.9(4)
C1 U1 C40 O2 53.1(4)
C27 U1 C40 O2 -100.2(4)
C28 U1 C40 O2 -69.6(4)
O2 U1 C40 C41 26(8)
O1 U1 C40 C41 -149(9)
C5 U1 C40 C41 175(9)
C8 U1 C40 C41 66(9)
C7 U1 C40 C41 77(9)
C6 U1 C40 C41 163(8)
C3 U1 C40 C41 136(9)
C2 U1 C40 C41 105(9)
C4 U1 C40 C41 162(9)
C1 U1 C40 C41 79(9)
C27 U1 C40 C41 -74(9)
C28 U1 C40 C41 -44(9)
